data_4126928
loop_
_publ_author_name
'Tian, Haiwen'
'Hong, Jianquan'
'Wang, Kai'
'Del Rosal, Iker'
'Maron, Laurent'
'Zhou, Xigeng'
'Zhang, Lixin'

_publ_section_title
;
 An Unprecedented Reaction Mode of phosphorus in phosphinidene rare-earth
 complex: a joint experimental-theoretical study.
;
_journal_name_full 'Journal of the American Chemical Society'
_journal_paper_doi 10.1021/jacs.7b11032
_journal_year 2017
_chemical_formula_sum 'C43 H49 N2 S2 Y'
_chemical_formula_weight 746.87
_space_group_crystal_system triclinic
_space_group_IT_number 2
_space_group_name_Hall '-P 1'
_space_group_name_H-M_alt 'P -1'
_symmetry_space_group_name_Hall '-P 1'
_symmetry_space_group_name_H-M 'P -1'
_atom_sites_solution_hydrogens geom
_audit_creation_method SHELXL-2014/7
_cell_angle_alpha 66.952(2)
_cell_angle_beta 81.691(2)
_cell_angle_gamma 67.608(2)
_cell_formula_units_Z 2
_cell_length_a 11.8274(15)
_cell_length_b 13.2630(18)
_cell_length_c 15.854(2)
_cell_measurement_reflns_used 2100
_cell_measurement_temperature 203(2)
_cell_measurement_theta_max 22.10
_cell_measurement_theta_min 2.33
_cell_volume 2115.9(5)
_computing_structure_refinement 'SHELXL-2014/7 (Sheldrick, 2014)'
_diffrn_ambient_temperature 203(2)
_diffrn_measured_fraction_theta_full 0.987
_diffrn_measured_fraction_theta_max 0.987
_diffrn_measurement_device_type 'Bruker APEX-II CCD'
_diffrn_measurement_method '\f and \w scans'
_diffrn_radiation_type MoK\a
_diffrn_radiation_wavelength 0.71073
_diffrn_reflns_av_R_equivalents 0.0422
_diffrn_reflns_av_unetI/netI 0.0884
_diffrn_reflns_Laue_measured_fraction_full 0.987
_diffrn_reflns_Laue_measured_fraction_max 0.987
_diffrn_reflns_limit_h_max 14
_diffrn_reflns_limit_h_min -11
_diffrn_reflns_limit_k_max 15
_diffrn_reflns_limit_k_min -15
_diffrn_reflns_limit_l_max 18
_diffrn_reflns_limit_l_min -18
_diffrn_reflns_number 12896
_diffrn_reflns_point_group_measured_fraction_full 0.987
_diffrn_reflns_point_group_measured_fraction_max 0.987
_diffrn_reflns_theta_full 25.048
_diffrn_reflns_theta_max 25.048
_diffrn_reflns_theta_min 1.396
_exptl_absorpt_coefficient_mu 1.506
_exptl_absorpt_correction_T_max 0.746
_exptl_absorpt_correction_T_min 0.682
_exptl_absorpt_correction_type multi-scan
_exptl_absorpt_process_details sadabs
_exptl_crystal_colour colourless
_exptl_crystal_density_diffrn 1.172
_exptl_crystal_description sheet
_exptl_crystal_F_000 784
_exptl_crystal_size_max 0.200
_exptl_crystal_size_mid 0.150
_exptl_crystal_size_min 0.050
_platon_squeeze_details
;
;
_refine_diff_density_max 0.796
_refine_diff_density_min -1.246
_refine_diff_density_rms 0.202
_refine_ls_extinction_method none
_refine_ls_goodness_of_fit_ref 1.126
_refine_ls_hydrogen_treatment constr
_refine_ls_matrix_type full
_refine_ls_number_parameters 441
_refine_ls_number_reflns 7386
_refine_ls_number_restraints 0
_refine_ls_restrained_S_all 1.126
_refine_ls_R_factor_all 0.1052
_refine_ls_R_factor_gt 0.0673
_refine_ls_shift/su_max 0.001
_refine_ls_shift/su_mean 0.000
_refine_ls_structure_factor_coef Fsqd
_refine_ls_weighting_details 'w=1/[\s^2^(Fo^2^)+(0.1500P)^2^+0.1300P] where P=(Fo^2^+2Fc^2^)/3'
_refine_ls_weighting_scheme calc
_refine_ls_wR_factor_gt 0.1943
_refine_ls_wR_factor_ref 0.2510
_reflns_Friedel_coverage 0.000
_reflns_number_gt 5044
_reflns_number_total 7386
_reflns_threshold_expression 'I > 2\s(I)'
_cod_data_source_file 7a.cif
_cod_data_source_block mo_50520d
_cod_database_code 4126928
_shelx_shelxl_version_number 2014/7
_shelx_space_group_comment
;
The symmetry employed for this shelxl refinement is uniquely defined
by the following loop, which should always be used as a source of
symmetry information in preference to the above space-group names.
They are only intended as comments.
;
_shelx_estimated_absorpt_t_min 0.753
_shelx_estimated_absorpt_t_max 0.929

loop_
_space_group_symop_operation_xyz
'x, y, z'
'-x, -y, -z'

loop_
_atom_site_label
_atom_site_type_symbol
_atom_site_fract_x
_atom_site_fract_y
_atom_site_fract_z
_atom_site_U_iso_or_equiv
_atom_site_adp_type
_atom_site_occupancy
_atom_site_site_symmetry_order
_atom_site_calc_flag
_atom_site_refinement_flags_posn
_atom_site_refinement_flags_adp
Y1 Y 0.06743(6) 1.02481(5) 0.89713(4) 0.0258(2) Uani 1 1 d . .
C1 C 0.1735(6) 1.0666(6) 0.7226(5) 0.0284(15) Uani 1 1 d . .
C2 C 0.2263(6) 1.0852(6) 0.6300(5) 0.0307(15) Uani 1 1 d . .
C3 C 0.2674(8) 0.9961(7) 0.5957(5) 0.051(2) Uani 1 1 d . .
H3 H 0.2609 0.9229 0.6318 0.061 Uiso 1 1 calc R U
C4 C 0.3183(10) 1.0132(8) 0.5082(6) 0.065(3) Uani 1 1 d . .
H4 H 0.3481 0.9506 0.4872 0.078 Uiso 1 1 calc R U
C5 C 0.3253(9) 1.1181(9) 0.4532(6) 0.064(3) Uani 1 1 d . .
H5 H 0.3570 1.1305 0.3936 0.077 Uiso 1 1 calc R U
C6 C 0.2845(8) 1.2059(8) 0.4875(6) 0.060(3) Uani 1 1 d . .
H6 H 0.2906 1.2789 0.4504 0.072 Uiso 1 1 calc R U
C7 C 0.2351(7) 1.1925(7) 0.5735(5) 0.046(2) Uani 1 1 d . .
H7 H 0.2076 1.2556 0.5939 0.055 Uiso 1 1 calc R U
C8 C 0.0046(6) 1.2547(6) 0.6783(4) 0.0302(15) Uani 1 1 d . .
C9 C -0.0691(7) 1.2559(7) 0.6161(6) 0.0441(19) Uani 1 1 d . .
C10 C -0.0769(8) 1.1460(8) 0.6125(6) 0.056(2) Uani 1 1 d . .
H10 H -0.0079 1.0785 0.6494 0.067 Uiso 1 1 calc R U
C11 C -0.0641(12) 1.1453(12) 0.5200(9) 0.099(4) Uani 1 1 d . .
H11A H -0.1348 1.2055 0.4835 0.148 Uiso 1 1 calc R U
H11B H -0.0581 1.0692 0.5224 0.148 Uiso 1 1 calc R U
H11C H 0.0093 1.1607 0.4924 0.148 Uiso 1 1 calc R U
C12 C -0.1977(10) 1.1274(10) 0.6578(9) 0.084(3) Uani 1 1 d . .
H12A H -0.2015 1.0578 0.6534 0.126 Uiso 1 1 calc R U
H12B H -0.2675 1.1951 0.6262 0.126 Uiso 1 1 calc R U
H12C H -0.1989 1.1178 0.7217 0.126 Uiso 1 1 calc R U
C13 C -0.1413(8) 1.3637(9) 0.5566(6) 0.058(2) Uani 1 1 d . .
H13 H -0.1910 1.3657 0.5144 0.069 Uiso 1 1 calc R U
C14 C -0.1437(8) 1.4665(8) 0.5565(7) 0.059(2) Uani 1 1 d . .
H14 H -0.1915 1.5383 0.5135 0.071 Uiso 1 1 calc R U
C15 C -0.0755(7) 1.4635(7) 0.6197(6) 0.049(2) Uani 1 1 d . .
H15 H -0.0784 1.5350 0.6203 0.059 Uiso 1 1 calc R U
C16 C -0.0028(7) 1.3619(6) 0.6825(5) 0.0342(16) Uani 1 1 d . .
C17 C 0.0649(7) 1.3648(7) 0.7546(6) 0.0438(19) Uani 1 1 d . .
H17 H 0.0844 1.2873 0.8051 0.053 Uiso 1 1 calc R U
C18 C -0.0140(10) 1.4572(9) 0.7957(7) 0.075(3) Uani 1 1 d . .
H18A H -0.0274 1.5351 0.7499 0.113 Uiso 1 1 calc R U
H18B H 0.0279 1.4472 0.8483 0.113 Uiso 1 1 calc R U
H18C H -0.0920 1.4474 0.8148 0.113 Uiso 1 1 calc R U
C19 C 0.1850(10) 1.3809(11) 0.7199(7) 0.076(3) Uani 1 1 d . .
H19A H 0.1697 1.4565 0.6704 0.115 Uiso 1 1 calc R U
H19B H 0.2347 1.3192 0.6975 0.115 Uiso 1 1 calc R U
H19C H 0.2278 1.3772 0.7694 0.115 Uiso 1 1 calc R U
C20 C 0.3351(6) 0.8744(6) 0.7975(5) 0.0348(16) Uani 1 1 d . .
C21 C 0.3402(7) 0.7634(6) 0.8071(5) 0.0423(18) Uani 1 1 d . .
C22 C 0.2257(8) 0.7312(7) 0.8181(6) 0.050(2) Uani 1 1 d . .
H22 H 0.1555 0.7950 0.8295 0.060 Uiso 1 1 calc R U
C23 C 0.1961(16) 0.7189(15) 0.7320(8) 0.122(6) Uani 1 1 d . .
H23A H 0.1505 0.7957 0.6887 0.182 Uiso 1 1 calc R U
H23B H 0.1474 0.6693 0.7491 0.182 Uiso 1 1 calc R U
H23C H 0.2715 0.6839 0.7040 0.182 Uiso 1 1 calc R U
C24 C 0.2377(10) 0.6187(9) 0.8997(9) 0.091(4) Uani 1 1 d . .
H24A H 0.1607 0.6057 0.9094 0.136 Uiso 1 1 calc R U
H24B H 0.2585 0.6250 0.9540 0.136 Uiso 1 1 calc R U
H24C H 0.3015 0.5534 0.8881 0.136 Uiso 1 1 calc R U
C25 C 0.4540(9) 0.6782(8) 0.8099(6) 0.062(3) Uani 1 1 d . .
H25 H 0.4603 0.6029 0.8159 0.075 Uiso 1 1 calc R U
C26 C 0.5581(8) 0.7035(8) 0.8038(7) 0.063(3) Uani 1 1 d . .
H26 H 0.6355 0.6459 0.8049 0.075 Uiso 1 1 calc R U
C27 C 0.5490(8) 0.8112(10) 0.7964(7) 0.067(3) Uani 1 1 d . .
H27 H 0.6216 0.8257 0.7935 0.080 Uiso 1 1 calc R U
C28 C 0.4408(7) 0.8998(7) 0.7928(5) 0.0439(19) Uani 1 1 d . .
C29 C 0.4374(7) 1.0171(8) 0.7920(6) 0.047(2) Uani 1 1 d . .
H29 H 0.3522 1.0730 0.7784 0.056 Uiso 1 1 calc R U
C30 C 0.5165(10) 1.0677(10) 0.7189(8) 0.078(3) Uani 1 1 d . .
H30A H 0.4820 1.0914 0.6593 0.117 Uiso 1 1 calc R U
H30B H 0.5980 1.0092 0.7238 0.117 Uiso 1 1 calc R U
H30C H 0.5211 1.1353 0.7262 0.117 Uiso 1 1 calc R U
C31 C 0.4721(9) 1.0058(10) 0.8857(7) 0.071(3) Uani 1 1 d . .
H31A H 0.5511 0.9440 0.9047 0.106 Uiso 1 1 calc R U
H31B H 0.4108 0.9869 0.9304 0.106 Uiso 1 1 calc R U
H31C H 0.4761 1.0794 0.8812 0.106 Uiso 1 1 calc R U
C32 C 0.2538(6) 0.7415(5) 1.0929(5) 0.0315(15) Uani 1 1 d . .
C33 C 0.3552(7) 0.7504(8) 1.0381(6) 0.051(2) Uani 1 1 d . .
H33 H 0.3461 0.7900 0.9743 0.061 Uiso 1 1 calc R U
C34 C 0.4712(8) 0.6996(11) 1.0789(7) 0.074(3) Uani 1 1 d . .
H34 H 0.5409 0.6995 1.0420 0.088 Uiso 1 1 calc R U
C35 C 0.4832(7) 0.6504(8) 1.1721(7) 0.059(2) Uani 1 1 d . .
H35 H 0.5604 0.6208 1.1993 0.071 Uiso 1 1 calc R U
C36 C 0.3804(9) 0.6439(9) 1.2269(6) 0.066(3) Uani 1 1 d . .
H36 H 0.3891 0.6092 1.2910 0.080 Uiso 1 1 calc R U
C37 C 0.2666(7) 0.6881(8) 1.1877(6) 0.057(2) Uani 1 1 d . .
H37 H 0.1980 0.6821 1.2248 0.068 Uiso 1 1 calc R U
C38 C -0.1495(6) 0.8508(7) 0.9404(5) 0.0359(17) Uani 1 1 d . .
C39 C -0.1095(8) 0.8245(8) 0.8616(7) 0.054(2) Uani 1 1 d . .
H39 H -0.0790 0.8743 0.8116 0.065 Uiso 1 1 calc R U
C40 C -0.1157(9) 0.7224(10) 0.8584(9) 0.079(4) Uani 1 1 d . .
H40 H -0.0912 0.7050 0.8050 0.094 Uiso 1 1 calc R U
C41 C -0.1568(9) 0.6480(9) 0.9315(8) 0.067(3) Uani 1 1 d . .
H41 H -0.1547 0.5767 0.9309 0.080 Uiso 1 1 calc R U
C42 C -0.2005(8) 0.6788(8) 1.0047(8) 0.063(3) Uani 1 1 d . .
H42 H -0.2344 0.6305 1.0532 0.076 Uiso 1 1 calc R U
C43 C -0.1973(8) 0.7763(8) 1.0108(6) 0.052(2) Uani 1 1 d . .
H43 H -0.2279 0.7939 1.0635 0.062 Uiso 1 1 calc R U
N1 N 0.0784(5) 1.1480(5) 0.7444(4) 0.0330(13) Uani 1 1 d . .
N2 N 0.2156(5) 0.9637(5) 0.7952(4) 0.0287(12) Uani 1 1 d . .
S1 S 0.10629(15) 0.80656(14) 1.03957(12) 0.0300(4) Uani 1 1 d . .
S2 S -0.15047(15) 0.98276(15) 0.94304(12) 0.0313(4) Uani 1 1 d . .

loop_
_atom_site_aniso_label
_atom_site_aniso_U_11
_atom_site_aniso_U_22
_atom_site_aniso_U_33
_atom_site_aniso_U_23
_atom_site_aniso_U_13
_atom_site_aniso_U_12
Y1 0.0284(4) 0.0224(4) 0.0257(4) -0.0106(3) 0.0079(2) -0.0091(3)
C1 0.031(4) 0.027(4) 0.031(4) -0.016(3) 0.005(3) -0.010(3)
C2 0.029(4) 0.026(4) 0.032(4) -0.009(3) 0.003(3) -0.008(3)
C3 0.073(6) 0.041(5) 0.031(4) -0.017(4) 0.009(4) -0.011(4)
C4 0.100(8) 0.056(6) 0.031(5) -0.024(4) 0.027(5) -0.021(5)
C5 0.085(7) 0.064(6) 0.027(4) -0.010(4) 0.018(4) -0.022(5)
C6 0.065(6) 0.052(6) 0.037(5) -0.003(4) 0.017(4) -0.015(5)
C7 0.052(5) 0.041(5) 0.042(5) -0.019(4) 0.015(4) -0.014(4)
C8 0.033(4) 0.026(4) 0.025(3) -0.005(3) 0.003(3) -0.009(3)
C9 0.041(4) 0.041(5) 0.048(5) -0.019(4) 0.001(4) -0.011(4)
C10 0.044(5) 0.060(6) 0.064(6) -0.026(5) -0.017(4) -0.008(4)
C11 0.102(9) 0.115(11) 0.114(10) -0.090(9) -0.013(8) -0.021(8)
C12 0.075(7) 0.076(8) 0.112(10) -0.028(7) -0.022(7) -0.037(6)
C13 0.046(5) 0.069(7) 0.063(6) -0.033(5) -0.017(4) -0.010(5)
C14 0.061(6) 0.034(5) 0.065(6) -0.003(4) -0.025(5) -0.005(4)
C15 0.052(5) 0.035(5) 0.051(5) -0.008(4) -0.010(4) -0.011(4)
C16 0.040(4) 0.025(4) 0.034(4) -0.008(3) 0.001(3) -0.010(3)
C17 0.057(5) 0.030(4) 0.046(5) -0.014(4) 0.000(4) -0.017(4)
C18 0.094(8) 0.063(7) 0.073(7) -0.044(6) -0.003(6) -0.012(6)
C19 0.079(7) 0.123(10) 0.065(7) -0.052(7) 0.019(6) -0.064(7)
C20 0.026(4) 0.037(4) 0.037(4) -0.016(3) 0.006(3) -0.005(3)
C21 0.055(5) 0.028(4) 0.039(4) -0.016(3) 0.005(4) -0.008(4)
C22 0.057(5) 0.033(4) 0.065(6) -0.025(4) 0.008(4) -0.017(4)
C23 0.184(15) 0.182(16) 0.069(8) -0.053(9) 0.029(9) -0.142(14)
C24 0.075(7) 0.056(7) 0.142(12) -0.050(7) 0.023(7) -0.019(6)
C25 0.075(7) 0.034(5) 0.060(6) -0.018(4) 0.015(5) -0.004(4)
C26 0.050(6) 0.039(5) 0.074(7) -0.020(5) 0.016(5) 0.003(4)
C27 0.040(5) 0.082(8) 0.068(7) -0.026(6) 0.014(5) -0.018(5)
C28 0.048(5) 0.029(4) 0.045(5) -0.012(4) 0.017(4) -0.012(4)
C29 0.037(4) 0.053(5) 0.054(5) -0.017(4) 0.006(4) -0.025(4)
C30 0.081(7) 0.082(8) 0.075(7) -0.018(6) 0.027(6) -0.055(6)
C31 0.065(6) 0.087(8) 0.070(7) -0.037(6) -0.015(5) -0.022(6)
C32 0.033(4) 0.017(3) 0.033(4) -0.003(3) 0.004(3) -0.004(3)
C33 0.031(4) 0.067(6) 0.038(4) -0.007(4) -0.001(3) -0.013(4)
C34 0.030(5) 0.115(9) 0.061(6) -0.030(6) 0.003(4) -0.013(5)
C35 0.029(4) 0.057(6) 0.073(7) -0.019(5) -0.018(4) 0.004(4)
C36 0.060(6) 0.071(7) 0.034(5) -0.002(4) -0.004(4) -0.004(5)
C37 0.033(4) 0.066(6) 0.049(5) -0.018(5) 0.000(4) 0.002(4)
C38 0.023(3) 0.041(4) 0.051(5) -0.024(4) -0.003(3) -0.010(3)
C39 0.052(5) 0.054(6) 0.065(6) -0.031(5) 0.006(4) -0.021(4)
C40 0.056(6) 0.091(8) 0.133(11) -0.091(9) 0.006(6) -0.022(6)
C41 0.065(6) 0.050(6) 0.107(9) -0.038(6) -0.009(6) -0.031(5)
C42 0.058(6) 0.054(6) 0.094(8) -0.036(6) -0.002(5) -0.029(5)
C43 0.053(5) 0.048(5) 0.064(6) -0.025(4) 0.001(4) -0.024(4)
N1 0.038(3) 0.021(3) 0.038(3) -0.012(3) 0.005(3) -0.009(3)
N2 0.018(3) 0.027(3) 0.032(3) -0.007(3) -0.005(2) -0.001(2)
S1 0.0291(9) 0.0239(9) 0.0338(9) -0.0121(7) 0.0061(7) -0.0065(7)
S2 0.0267(9) 0.0304(9) 0.0393(10) -0.0155(8) -0.0023(7) -0.0092(7)

loop_
_atom_type_symbol
_atom_type_description
_atom_type_scat_dispersion_real
_atom_type_scat_dispersion_imag
_atom_type_scat_source
C C 0.0033 0.0016 'International Tables Vol C Tables 4.2.6.8 and 6.1.1.4'
H H 0.0000 0.0000 'International Tables Vol C Tables 4.2.6.8 and 6.1.1.4'
N N 0.0061 0.0033 'International Tables Vol C Tables 4.2.6.8 and 6.1.1.4'
S S 0.1246 0.1234 'International Tables Vol C Tables 4.2.6.8 and 6.1.1.4'
Y Y -2.7962 3.5667 'International Tables Vol C Tables 4.2.6.8 and 6.1.1.4'

loop_
_geom_angle_atom_site_label_1
_geom_angle_atom_site_label_2
_geom_angle_atom_site_label_3
_geom_angle
_geom_angle_site_symmetry_1
_geom_angle_site_symmetry_3
N2 Y1 N1 57.43(19) . .
N2 Y1 S2 127.03(14) . .
N1 Y1 S2 114.71(15) . .
N2 Y1 S2 117.17(14) . 2_577
N1 Y1 S2 129.06(15) . 2_577
S2 Y1 S2 106.14(5) . 2_577
N2 Y1 S1 98.72(14) . .
N1 Y1 S1 154.08(14) . .
S2 Y1 S1 69.66(5) . .
S2 Y1 S1 68.38(5) 2_577 .
N2 Y1 C1 28.93(19) . .
N1 Y1 C1 28.52(19) . .
S2 Y1 C1 124.76(14) . .
S2 Y1 C1 129.09(14) 2_577 .
S1 Y1 C1 126.83(14) . .
N2 Y1 S1 154.09(14) . 2_577
N1 Y1 S1 98.28(14) . 2_577
S2 Y1 S1 68.60(5) . 2_577
S2 Y1 S1 69.26(5) 2_577 2_577
S1 Y1 S1 106.67(4) . 2_577
C1 Y1 S1 126.46(14) . 2_577
N2 Y1 Y1 151.73(14) . 2_577
N1 Y1 Y1 150.81(14) . 2_577
S2 Y1 Y1 53.37(4) . 2_577
S2 Y1 Y1 52.77(4) 2_577 2_577
S1 Y1 Y1 53.41(4) . 2_577
C1 Y1 Y1 178.12(14) . 2_577
S1 Y1 Y1 53.25(4) 2_577 2_577
N1 C1 N2 112.7(6) . .
N1 C1 C2 124.1(6) . .
N2 C1 C2 123.3(6) . .
N1 C1 Y1 56.6(3) . .
N2 C1 Y1 56.1(3) . .
C2 C1 Y1 177.2(5) . .
C3 C2 C7 117.5(7) . .
C3 C2 C1 120.9(6) . .
C7 C2 C1 121.6(6) . .
C2 C3 C4 121.0(8) . .
C2 C3 H3 119.5 . .
C4 C3 H3 119.5 . .
C5 C4 C3 121.1(8) . .
C5 C4 H4 119.4 . .
C3 C4 H4 119.4 . .
C4 C5 C6 117.6(8) . .
C4 C5 H5 121.2 . .
C6 C5 H5 121.2 . .
C5 C6 C7 123.2(8) . .
C5 C6 H6 118.4 . .
C7 C6 H6 118.4 . .
C6 C7 C2 119.5(8) . .
C6 C7 H7 120.2 . .
C2 C7 H7 120.2 . .
C9 C8 C16 119.7(7) . .
C9 C8 N1 121.7(6) . .
C16 C8 N1 118.3(6) . .
C13 C9 C8 117.8(7) . .
C13 C9 C10 118.5(8) . .
C8 C9 C10 123.7(7) . .
C11 C10 C9 112.7(9) . .
C11 C10 C12 111.1(9) . .
C9 C10 C12 111.0(8) . .
C11 C10 H10 107.3 . .
C9 C10 H10 107.3 . .
C12 C10 H10 107.3 . .
C10 C11 H11A 109.5 . .
C10 C11 H11B 109.5 . .
H11A C11 H11B 109.5 . .
C10 C11 H11C 109.5 . .
H11A C11 H11C 109.5 . .
H11B C11 H11C 109.5 . .
C10 C12 H12A 109.5 . .
C10 C12 H12B 109.5 . .
H12A C12 H12B 109.5 . .
C10 C12 H12C 109.5 . .
H12A C12 H12C 109.5 . .
H12B C12 H12C 109.5 . .
C14 C13 C9 122.9(8) . .
C14 C13 H13 118.5 . .
C9 C13 H13 118.5 . .
C13 C14 C15 118.4(8) . .
C13 C14 H14 120.8 . .
C15 C14 H14 120.8 . .
C14 C15 C16 123.3(8) . .
C14 C15 H15 118.3 . .
C16 C15 H15 118.3 . .
C15 C16 C8 117.7(7) . .
C15 C16 C17 120.6(7) . .
C8 C16 C17 121.7(6) . .
C16 C17 C19 112.2(7) . .
C16 C17 C18 112.4(7) . .
C19 C17 C18 111.1(8) . .
C16 C17 H17 106.9 . .
C19 C17 H17 106.9 . .
C18 C17 H17 106.9 . .
C17 C18 H18A 109.5 . .
C17 C18 H18B 109.5 . .
H18A C18 H18B 109.5 . .
C17 C18 H18C 109.5 . .
H18A C18 H18C 109.5 . .
H18B C18 H18C 109.5 . .
C17 C19 H19A 109.5 . .
C17 C19 H19B 109.5 . .
H19A C19 H19B 109.5 . .
C17 C19 H19C 109.5 . .
H19A C19 H19C 109.5 . .
H19B C19 H19C 109.5 . .
C21 C20 C28 122.0(7) . .
C21 C20 N2 118.0(6) . .
C28 C20 N2 119.9(6) . .
C25 C21 C20 118.1(8) . .
C25 C21 C22 118.9(7) . .
C20 C21 C22 123.0(7) . .
C24 C22 C21 111.4(8) . .
C24 C22 C23 109.0(9) . .
C21 C22 C23 113.0(8) . .
C24 C22 H22 107.7 . .
C21 C22 H22 107.7 . .
C23 C22 H22 107.7 . .
C22 C23 H23A 109.5 . .
C22 C23 H23B 109.5 . .
H23A C23 H23B 109.5 . .
C22 C23 H23C 109.5 . .
H23A C23 H23C 109.5 . .
H23B C23 H23C 109.5 . .
C22 C24 H24A 109.5 . .
C22 C24 H24B 109.5 . .
H24A C24 H24B 109.5 . .
C22 C24 H24C 109.5 . .
H24A C24 H24C 109.5 . .
H24B C24 H24C 109.5 . .
C26 C25 C21 120.1(8) . .
C26 C25 H25 120.0 . .
C21 C25 H25 120.0 . .
C27 C26 C25 119.9(8) . .
C27 C26 H26 120.1 . .
C25 C26 H26 120.1 . .
C26 C27 C28 123.7(9) . .
C26 C27 H27 118.2 . .
C28 C27 H27 118.2 . .
C27 C28 C20 116.3(8) . .
C27 C28 C29 120.7(8) . .
C20 C28 C29 122.8(7) . .
C30 C29 C31 110.4(8) . .
C30 C29 C28 112.1(7) . .
C31 C29 C28 111.7(7) . .
C30 C29 H29 107.5 . .
C31 C29 H29 107.5 . .
C28 C29 H29 107.5 . .
C29 C30 H30A 109.5 . .
C29 C30 H30B 109.5 . .
H30A C30 H30B 109.5 . .
C29 C30 H30C 109.5 . .
H30A C30 H30C 109.5 . .
H30B C30 H30C 109.5 . .
C29 C31 H31A 109.5 . .
C29 C31 H31B 109.5 . .
H31A C31 H31B 109.5 . .
C29 C31 H31C 109.5 . .
H31A C31 H31C 109.5 . .
H31B C31 H31C 109.5 . .
C33 C32 C37 120.2(7) . .
C33 C32 S1 118.8(6) . .
C37 C32 S1 120.9(5) . .
C32 C33 C34 119.4(8) . .
C32 C33 H33 120.3 . .
C34 C33 H33 120.3 . .
C35 C34 C33 120.3(8) . .
C35 C34 H34 119.9 . .
C33 C34 H34 119.9 . .
C34 C35 C36 119.9(8) . .
C34 C35 H35 120.1 . .
C36 C35 H35 120.1 . .
C37 C36 C35 120.6(8) . .
C37 C36 H36 119.7 . .
C35 C36 H36 119.7 . .
C36 C37 C32 119.5(8) . .
C36 C37 H37 120.3 . .
C32 C37 H37 120.3 . .
C43 C38 C39 118.1(7) . .
C43 C38 S2 122.3(6) . .
C39 C38 S2 119.3(6) . .
C38 C39 C40 118.8(9) . .
C38 C39 H39 120.6 . .
C40 C39 H39 120.6 . .
C41 C40 C39 121.0(10) . .
C41 C40 H40 119.5 . .
C39 C40 H40 119.5 . .
C42 C41 C40 118.6(9) . .
C42 C41 H41 120.7 . .
C40 C41 H41 120.7 . .
C41 C42 C43 122.4(10) . .
C41 C42 H42 118.8 . .
C43 C42 H42 118.8 . .
C42 C43 C38 120.8(9) . .
C42 C43 H43 119.6 . .
C38 C43 H43 119.6 . .
C1 N1 C8 123.5(6) . .
C1 N1 Y1 94.9(4) . .
C8 N1 Y1 139.4(4) . .
C1 N2 C20 123.3(5) . .
C1 N2 Y1 95.0(4) . .
C20 N2 Y1 139.2(4) . .
C32 S1 Y1 113.9(2) . .
C32 S1 Y1 114.7(2) . 2_577
Y1 S1 Y1 73.33(5) . 2_577
C38 S2 Y1 116.2(2) . .
C38 S2 Y1 117.9(3) . 2_577
Y1 S2 Y1 73.86(5) . 2_577

loop_
_geom_bond_atom_site_label_1
_geom_bond_atom_site_label_2
_geom_bond_distance
_geom_bond_site_symmetry_2
Y1 N2 2.337(5) .
Y1 N1 2.350(6) .
Y1 S2 2.7781(18) .
Y1 S2 2.8000(18) 2_577
Y1 S1 2.8033(18) .
Y1 C1 2.805(6) .
Y1 S1 2.8091(17) 2_577
Y1 Y1 3.3515(12) 2_577
C1 N1 1.344(8) .
C1 N2 1.362(9) .
C1 C2 1.475(9) .
C2 C3 1.385(10) .
C2 C7 1.388(10) .
C3 C4 1.398(11) .
C3 H3 0.9400 .
C4 C5 1.349(13) .
C4 H4 0.9400 .
C5 C6 1.369(13) .
C5 H5 0.9400 .
C6 C7 1.375(11) .
C6 H6 0.9400 .
C7 H7 0.9400 .
C8 C9 1.398(11) .
C8 C16 1.419(9) .
C8 N1 1.422(9) .
C9 C13 1.382(12) .
C9 C10 1.520(12) .
C10 C11 1.456(14) .
C10 C12 1.564(14) .
C10 H10 0.9900 .
C11 H11A 0.9700 .
C11 H11B 0.9700 .
C11 H11C 0.9700 .
C12 H12A 0.9700 .
C12 H12B 0.9700 .
C12 H12C 0.9700 .
C13 C14 1.351(12) .
C13 H13 0.9400 .
C14 C15 1.355(12) .
C14 H14 0.9400 .
C15 C16 1.364(10) .
C15 H15 0.9400 .
C16 C17 1.507(11) .
C17 C19 1.510(12) .
C17 C18 1.540(12) .
C17 H17 0.9900 .
C18 H18A 0.9700 .
C18 H18B 0.9700 .
C18 H18C 0.9700 .
C19 H19A 0.9700 .
C19 H19B 0.9700 .
C19 H19C 0.9700 .
C20 C21 1.398(10) .
C20 C28 1.398(10) .
C20 N2 1.452(8) .
C21 C25 1.382(12) .
C21 C22 1.537(12) .
C22 C24 1.517(15) .
C22 C23 1.539(14) .
C22 H22 0.9900 .
C23 H23A 0.9700 .
C23 H23B 0.9700 .
C23 H23C 0.9700 .
C24 H24A 0.9700 .
C24 H24B 0.9700 .
C24 H24C 0.9700 .
C25 C26 1.376(14) .
C25 H25 0.9400 .
C26 C27 1.348(14) .
C26 H26 0.9400 .
C27 C28 1.359(12) .
C27 H27 0.9400 .
C28 C29 1.536(11) .
C29 C30 1.491(11) .
C29 C31 1.534(13) .
C29 H29 0.9900 .
C30 H30A 0.9700 .
C30 H30B 0.9700 .
C30 H30C 0.9700 .
C31 H31A 0.9700 .
C31 H31B 0.9700 .
C31 H31C 0.9700 .
C32 C33 1.390(10) .
C32 C37 1.391(11) .
C32 S1 1.792(7) .
C33 C34 1.401(12) .
C33 H33 0.9400 .
C34 C35 1.364(13) .
C34 H34 0.9400 .
C35 C36 1.398(13) .
C35 H35 0.9400 .
C36 C37 1.378(12) .
C36 H36 0.9400 .
C37 H37 0.9400 .
C38 C43 1.386(11) .
C38 C39 1.397(11) .
C38 S2 1.763(7) .
C39 C40 1.406(13) .
C39 H39 0.9400 .
C40 C41 1.364(15) .
C40 H40 0.9400 .
C41 C42 1.348(14) .
C41 H41 0.9400 .
C42 C43 1.349(12) .
C42 H42 0.9400 .
C43 H43 0.9400 .
S1 Y1 2.8092(17) 2_577
S2 Y1 2.8001(18) 2_577

loop_
_platon_squeeze_void_nr
_platon_squeeze_void_average_x
_platon_squeeze_void_average_y
_platon_squeeze_void_average_z
_platon_squeeze_void_volume
_platon_squeeze_void_count_electrons
_platon_squeeze_void_content
1 0.100 0.144 0.347 11 1 ' '
2 0.500 0.500 0.500 196 81 ' '
3 0.500 0.500 0.000 11 2 ' '
4 0.900 0.856 0.653 11 1 ' '
